data_1551911
loop_
_publ_author_name
'Kwangmin Shin'
'Yoonsu Park'
'Mu-Hyun Baik'
'Sukbok Chang'

_publ_section_title
;
 Iridium-catalysed arylation of C-H bonds enabled by oxidatively induced
 reductive elimination
;
_journal_name_full 'Nature Chemistry'
_journal_page_first 218
_journal_page_last 224
_journal_paper_doi 10.1038/nchem.2900
_journal_volume 10
_journal_year 2018
_chemical_formula_moiety 'C28 H33 F3 Ir N O'
_chemical_formula_sum 'C28 H33 F3 Ir N O'
_chemical_formula_weight 648.75
_space_group_IT_number 61
_space_group_name_Hall '-P 2ac 2ab'
_space_group_name_H-M_alt 'P b c a'
_symmetry_cell_setting orthorhombic
_symmetry_space_group_name_Hall '-P 2ac 2ab'
_symmetry_space_group_name_H-M 'P b c a'
_atom_sites_solution_hydrogens geom
_atom_sites_solution_primary direct
_atom_sites_solution_secondary difmap
_cell_angle_alpha 90.00
_cell_angle_beta 90.00
_cell_angle_gamma 90.00
_cell_formula_units_Z 8
_cell_length_a 15.215(2)
_cell_length_b 11.5219(18)
_cell_length_c 29.439(5)
_cell_measurement_reflns_used 9605
_cell_measurement_temperature 223(2)
_cell_measurement_theta_max 28.24
_cell_measurement_theta_min 2.32
_cell_volume 5160.8(14)
_computing_cell_refinement 'Bruker SAINT'
_computing_data_collection 'Bruker APEX2'
_computing_data_reduction 'Bruker SAINT'
_computing_molecular_graphics 'Bruker SHELXTL'
_computing_publication_material 'Bruker SHELXTL'
_computing_structure_refinement 'Bruker SHELXTL'
_computing_structure_solution 'Bruker SHELXTL'
_diffrn_ambient_temperature 223(2)
_diffrn_measured_fraction_theta_full 0.994
_diffrn_measured_fraction_theta_max 0.994
_diffrn_measurement_device_type 'PHOTON 100 CMOS'
_diffrn_measurement_method '\f and \w scans'
_diffrn_radiation_monochromator graphite
_diffrn_radiation_source 'fine-focus sealed tube'
_diffrn_radiation_type MoK\a
_diffrn_radiation_wavelength 0.71073
_diffrn_reflns_av_R_equivalents 0.0544
_diffrn_reflns_av_sigmaI/netI 0.0139
_diffrn_reflns_limit_h_max 20
_diffrn_reflns_limit_h_min -20
_diffrn_reflns_limit_k_max 15
_diffrn_reflns_limit_k_min -15
_diffrn_reflns_limit_l_max 39
_diffrn_reflns_limit_l_min -39
_diffrn_reflns_number 231483
_diffrn_reflns_theta_full 28.41
_diffrn_reflns_theta_max 28.41
_diffrn_reflns_theta_min 2.32
_exptl_absorpt_coefficient_mu 5.216
_exptl_absorpt_correction_T_max 0.7457
_exptl_absorpt_correction_T_min 0.5348
_exptl_absorpt_correction_type multi-scan
_exptl_absorpt_process_details 'Bruker SADABS'
_exptl_crystal_colour yellow
_exptl_crystal_density_diffrn 1.670
_exptl_crystal_density_method 'not measured'
_exptl_crystal_description Needle
_exptl_crystal_F_000 2560
_exptl_crystal_size_max 0.20
_exptl_crystal_size_mid 0.12
_exptl_crystal_size_min 0.08
_refine_diff_density_max 1.501
_refine_diff_density_min -0.917
_refine_diff_density_rms 0.132
_refine_ls_extinction_method none
_refine_ls_goodness_of_fit_ref 1.116
_refine_ls_hydrogen_treatment constr
_refine_ls_matrix_type full
_refine_ls_number_parameters 315
_refine_ls_number_reflns 6452
_refine_ls_number_restraints 0
_refine_ls_restrained_S_all 1.116
_refine_ls_R_factor_all 0.0334
_refine_ls_R_factor_gt 0.0224
_refine_ls_shift/su_max 0.008
_refine_ls_shift/su_mean 0.000
_refine_ls_structure_factor_coef Fsqd
_refine_ls_weighting_details 'calc w=1/[\s^2^(Fo^2^)+(0.0156P)^2^+9.2638P] where P=(Fo^2^+2Fc^2^)/3'
_refine_ls_weighting_scheme calc
_refine_ls_wR_factor_gt 0.0452
_refine_ls_wR_factor_ref 0.0492
_reflns_number_gt 5251
_reflns_number_total 6452
_reflns_threshold_expression >2sigma(I)
_cod_data_source_file nchem.2900-s2.cif
_cod_data_source_block SKM005
_cod_depositor_comments
;
The following automatic conversions were performed:

data item '_exptl_absorpt_correction_type' value 'Multi-scan' was
changed to 'multi-scan' in accordance with the built-in table derived
from the CIF Core dictionary named 'cif_core.dic' version 2.4.5 last
updated on 2014-11-21.

data item '_symmetry_cell_setting' value 'Orthorhombic' was changed
to 'orthorhombic' in accordance with the built-in table derived from
the CIF Core dictionary named 'cif_core.dic' version 2.4.5 last
updated on 2014-11-21.

Automatic conversion script
Id: cif_fix_values 6909 2019-04-08 15:41:33Z antanas 
;
_cod_original_sg_symbol_H-M Pbca
_cod_database_code 1551911

loop_
_symmetry_equiv_pos_as_xyz
'x, y, z'
'-x+1/2, -y, z+1/2'
'-x, y+1/2, -z+1/2'
'x+1/2, -y+1/2, -z'
'-x, -y, -z'
'x-1/2, y, -z-1/2'
'x, -y-1/2, z-1/2'
'-x-1/2, y-1/2, z'

loop_
_atom_site_label
_atom_site_type_symbol
_atom_site_fract_x
_atom_site_fract_y
_atom_site_fract_z
_atom_site_U_iso_or_equiv
_atom_site_adp_type
_atom_site_occupancy
_atom_site_symmetry_multiplicity
_atom_site_calc_flag
_atom_site_refinement_flags
_atom_site_disorder_assembly
_atom_site_disorder_group
Ir1 Ir 0.959786(6) 0.227127(9) 0.599555(3) 0.02192(4) Uani 1 1 d . . .
C1 C 0.99762(18) 0.1627(2) 0.66062(9) 0.0243(5) Uani 1 1 d . . .
C2 C 1.0705(2) 0.0923(3) 0.67030(10) 0.0331(6) Uani 1 1 d . . .
H2 H 1.1113 0.0759 0.6472 0.040 Uiso 1 1 calc R . .
C3 C 1.0835(2) 0.0464(3) 0.71349(11) 0.0372(7) Uani 1 1 d . . .
H3 H 1.1317 -0.0029 0.7186 0.045 Uiso 1 1 calc R . .
C4 C 1.0274(2) 0.0714(3) 0.74894(11) 0.0371(7) Uani 1 1 d . . .
H4 H 1.0375 0.0403 0.7780 0.045 Uiso 1 1 calc R . .
C5 C 0.9562(2) 0.1425(3) 0.74115(9) 0.0313(6) Uani 1 1 d . . .
H5 H 0.9177 0.1612 0.7650 0.038 Uiso 1 1 calc R . .
C6 C 0.94140(17) 0.1867(2) 0.69755(9) 0.0238(5) Uani 1 1 d . . .
C7 C 0.86406(18) 0.2562(2) 0.68441(9) 0.0244(6) Uani 1 1 d . . .
O1 O 0.85562(12) 0.28369(16) 0.64288(6) 0.0258(4) Uani 1 1 d . . .
N1 N 0.80347(15) 0.2875(2) 0.71474(8) 0.0279(5) Uani 1 1 d . . .
H1 H 0.8142 0.2697 0.7429 0.033 Uiso 1 1 calc R . .
C8 C 0.71963(19) 0.3494(2) 0.70573(10) 0.0294(6) Uani 1 1 d . . .
C9 C 0.7385(2) 0.4696(3) 0.68638(12) 0.0420(8) Uani 1 1 d . . .
H9A H 0.7732 0.5137 0.7080 0.063 Uiso 1 1 calc R . .
H9B H 0.6835 0.5096 0.6807 0.063 Uiso 1 1 calc R . .
H9C H 0.7708 0.4620 0.6581 0.063 Uiso 1 1 calc R . .
C10 C 0.6627(2) 0.2786(3) 0.67327(13) 0.0411(8) Uani 1 1 d . . .
H10A H 0.6928 0.2706 0.6444 0.062 Uiso 1 1 calc R . .
H10B H 0.6071 0.3179 0.6687 0.062 Uiso 1 1 calc R . .
H10C H 0.6523 0.2023 0.6861 0.062 Uiso 1 1 calc R . .
C11 C 0.6733(2) 0.3600(3) 0.75155(12) 0.0438(8) Uani 1 1 d . . .
H11A H 0.6625 0.2831 0.7638 0.066 Uiso 1 1 calc R . .
H11B H 0.6178 0.4002 0.7476 0.066 Uiso 1 1 calc R . .
H11C H 0.7102 0.4033 0.7724 0.066 Uiso 1 1 calc R . .
C12 C 1.02015(18) 0.3801(2) 0.61660(9) 0.0251(6) Uani 1 1 d . . .
C13 C 0.97396(19) 0.4849(3) 0.61458(11) 0.0325(6) Uani 1 1 d . . .
H13 H 0.9134 0.4830 0.6084 0.039 Uiso 1 1 calc R . .
C14 C 1.0143(2) 0.5917(3) 0.62145(11) 0.0344(7) Uani 1 1 d . . .
H14 H 0.9812 0.6604 0.6197 0.041 Uiso 1 1 calc R . .
C15 C 1.1036(2) 0.5967(3) 0.63092(10) 0.0322(6) Uani 1 1 d . . .
C16 C 1.1512(2) 0.4949(3) 0.63335(12) 0.0395(7) Uani 1 1 d . . .
H16 H 1.2117 0.4974 0.6396 0.047 Uiso 1 1 calc R . .
C17 C 1.1099(2) 0.3888(3) 0.62657(11) 0.0369(7) Uani 1 1 d . . .
H17 H 1.1434 0.3204 0.6288 0.044 Uiso 1 1 calc R . .
C18 C 1.1475(3) 0.7112(3) 0.63776(12) 0.0438(8) Uani 1 1 d . . .
F1 F 1.1837(3) 0.7542(3) 0.60100(9) 0.1095(14) Uani 1 1 d . . .
F2 F 1.21142(18) 0.7069(2) 0.66893(10) 0.0789(8) Uani 1 1 d . . .
F3 F 1.09455(19) 0.79251(19) 0.65405(10) 0.0786(8) Uani 1 1 d . . .
C19 C 0.9069(2) 0.2420(3) 0.52893(10) 0.0350(7) Uani 1 1 d . . .
C20 C 0.8790(2) 0.1328(3) 0.54826(10) 0.0338(7) Uani 1 1 d . . .
C21 C 0.9531(2) 0.0649(2) 0.55818(9) 0.0314(6) Uani 1 1 d . . .
C22 C 1.0304(2) 0.1338(3) 0.54813(10) 0.0326(7) Uani 1 1 d . . .
C23 C 1.0003(2) 0.2406(3) 0.52799(10) 0.0351(7) Uani 1 1 d . . .
C24 C 0.8478(3) 0.3356(4) 0.51059(13) 0.0686(13) Uani 1 1 d . . .
H24A H 0.8772 0.4100 0.5129 0.103 Uiso 1 1 calc R . .
H24B H 0.7938 0.3375 0.5280 0.103 Uiso 1 1 calc R . .
H24C H 0.8344 0.3195 0.4790 0.103 Uiso 1 1 calc R . .
C25 C 0.7839(2) 0.1001(4) 0.55477(14) 0.0599(11) Uani 1 1 d . . .
H25A H 0.7581 0.0806 0.5256 0.090 Uiso 1 1 calc R . .
H25B H 0.7523 0.1650 0.5680 0.090 Uiso 1 1 calc R . .
H25C H 0.7800 0.0337 0.5749 0.090 Uiso 1 1 calc R . .
C26 C 0.9548(3) -0.0573(3) 0.57593(12) 0.0561(11) Uani 1 1 d . . .
H26A H 0.8958 -0.0806 0.5845 0.084 Uiso 1 1 calc R . .
H26B H 0.9930 -0.0613 0.6023 0.084 Uiso 1 1 calc R . .
H26C H 0.9768 -0.1089 0.5525 0.084 Uiso 1 1 calc R . .
C27 C 1.1235(2) 0.0911(4) 0.54846(13) 0.0565(10) Uani 1 1 d . . .
H27A H 1.1399 0.0666 0.5181 0.085 Uiso 1 1 calc R . .
H27B H 1.1286 0.0260 0.5692 0.085 Uiso 1 1 calc R . .
H27C H 1.1621 0.1531 0.5583 0.085 Uiso 1 1 calc R . .
C28 C 1.0585(3) 0.3330(4) 0.50854(13) 0.0628(12) Uani 1 1 d . . .
H28A H 1.1129 0.3362 0.5256 0.094 Uiso 1 1 calc R . .
H28B H 1.0289 0.4075 0.5104 0.094 Uiso 1 1 calc R . .
H28C H 1.0712 0.3152 0.4770 0.094 Uiso 1 1 calc R . .

loop_
_atom_site_aniso_label
_atom_site_aniso_U_11
_atom_site_aniso_U_22
_atom_site_aniso_U_33
_atom_site_aniso_U_23
_atom_site_aniso_U_13
_atom_site_aniso_U_12
Ir1 0.02373(5) 0.02165(5) 0.02038(5) -0.00244(4) -0.00073(4) 0.00058(4)
C1 0.0256(13) 0.0216(13) 0.0257(13) -0.0030(10) -0.0030(11) -0.0005(11)
C2 0.0313(15) 0.0353(16) 0.0327(15) -0.0058(13) -0.0027(12) 0.0075(13)
C3 0.0369(17) 0.0352(17) 0.0395(17) -0.0016(13) -0.0136(14) 0.0112(14)
C4 0.0442(18) 0.0375(17) 0.0296(15) 0.0054(13) -0.0107(14) 0.0018(15)
C5 0.0332(15) 0.0364(16) 0.0243(13) 0.0002(11) -0.0019(12) -0.0018(13)
C6 0.0283(14) 0.0200(12) 0.0231(12) -0.0005(11) -0.0027(10) -0.0034(11)
C7 0.0247(13) 0.0229(13) 0.0256(13) -0.0023(10) 0.0007(10) -0.0016(10)
O1 0.0258(10) 0.0295(10) 0.0222(9) -0.0005(8) 0.0002(7) 0.0025(8)
N1 0.0277(12) 0.0318(13) 0.0241(11) 0.0017(9) 0.0011(9) 0.0038(10)
C8 0.0279(14) 0.0273(14) 0.0331(15) 0.0002(12) 0.0020(12) 0.0049(11)
C9 0.045(2) 0.0276(16) 0.053(2) 0.0051(14) 0.0083(16) 0.0067(14)
C10 0.0293(16) 0.0412(18) 0.053(2) -0.0019(16) -0.0063(14) 0.0022(14)
C11 0.0376(17) 0.050(2) 0.0439(19) 0.0018(16) 0.0124(15) 0.0092(16)
C12 0.0278(14) 0.0267(14) 0.0209(12) -0.0034(11) -0.0010(10) -0.0006(11)
C13 0.0266(15) 0.0276(15) 0.0432(17) -0.0030(13) -0.0007(13) -0.0001(12)
C14 0.0356(16) 0.0263(15) 0.0415(17) -0.0033(13) 0.0031(13) 0.0014(13)
C15 0.0383(17) 0.0303(15) 0.0280(14) -0.0025(12) 0.0024(12) -0.0078(13)
C16 0.0274(15) 0.0413(18) 0.0498(19) 0.0019(15) -0.0088(14) -0.0072(14)
C17 0.0312(16) 0.0291(15) 0.0503(19) -0.0006(14) -0.0081(14) 0.0019(13)
C18 0.053(2) 0.0393(19) 0.0393(18) -0.0032(14) 0.0015(16) -0.0156(16)
F1 0.183(4) 0.093(2) 0.0524(15) -0.0096(14) 0.0355(18) -0.095(2)
F2 0.0762(18) 0.0637(16) 0.097(2) -0.0082(14) -0.0351(16) -0.0296(14)
F3 0.0795(18) 0.0369(12) 0.119(2) -0.0255(13) 0.0018(16) -0.0123(12)
C19 0.0488(18) 0.0354(17) 0.0209(13) -0.0041(12) -0.0069(13) 0.0077(14)
C20 0.0331(15) 0.0424(17) 0.0258(14) -0.0107(12) -0.0022(12) -0.0051(14)
C21 0.0489(18) 0.0238(14) 0.0216(13) -0.0060(11) -0.0019(13) -0.0015(13)
C22 0.0346(16) 0.0382(16) 0.0251(14) -0.0109(12) 0.0036(12) 0.0034(13)
C23 0.0480(18) 0.0332(16) 0.0241(14) -0.0044(12) 0.0089(13) -0.0067(14)
C24 0.097(3) 0.063(3) 0.045(2) -0.0061(19) -0.027(2) 0.036(3)
C25 0.040(2) 0.085(3) 0.054(2) -0.021(2) -0.0008(17) -0.018(2)
C26 0.105(3) 0.0256(16) 0.0379(18) -0.0022(14) 0.000(2) 0.000(2)
C27 0.0406(19) 0.082(3) 0.047(2) -0.024(2) 0.0018(17) 0.016(2)
C28 0.095(3) 0.049(2) 0.045(2) -0.0026(17) 0.025(2) -0.026(2)

loop_
_atom_type_symbol
_atom_type_description
_atom_type_scat_dispersion_real
_atom_type_scat_dispersion_imag
_atom_type_scat_source
C C 0.0033 0.0016 'International Tables Vol C Tables 4.2.6.8 and 6.1.1.4'
H H 0.0000 0.0000 'International Tables Vol C Tables 4.2.6.8 and 6.1.1.4'
N N 0.0061 0.0033 'International Tables Vol C Tables 4.2.6.8 and 6.1.1.4'
O O 0.0106 0.0060 'International Tables Vol C Tables 4.2.6.8 and 6.1.1.4'
F F 0.0171 0.0103 'International Tables Vol C Tables 4.2.6.8 and 6.1.1.4'
Ir Ir -1.4442 7.9887 'International Tables Vol C Tables 4.2.6.8 and 6.1.1.4'

loop_
_geom_angle_atom_site_label_1
_geom_angle_atom_site_label_2
_geom_angle_atom_site_label_3
_geom_angle
_geom_angle_site_symmetry_1
_geom_angle_site_symmetry_3
C1 Ir1 C12 88.32(11) . .
C1 Ir1 O1 78.06(9) . .
C12 Ir1 O1 85.63(9) . .
C1 Ir1 C22 107.44(12) . .
C12 Ir1 C22 112.31(12) . .
O1 Ir1 C22 161.04(10) . .
C1 Ir1 C23 142.64(12) . .
C12 Ir1 C23 92.78(11) . .
O1 Ir1 C23 139.27(11) . .
C22 Ir1 C23 38.69(12) . .
C1 Ir1 C20 125.33(11) . .
C12 Ir1 C20 146.28(11) . .
O1 Ir1 C20 98.29(10) . .
C22 Ir1 C20 63.50(11) . .
C23 Ir1 C20 62.62(12) . .
C1 Ir1 C21 100.95(11) . .
C12 Ir1 C21 150.89(11) . .
O1 Ir1 C21 123.16(10) . .
C22 Ir1 C21 38.60(12) . .
C23 Ir1 C21 63.23(11) . .
C20 Ir1 C21 36.64(11) . .
C1 Ir1 C19 162.59(11) . .
C12 Ir1 C19 108.85(11) . .
O1 Ir1 C19 105.36(10) . .
C22 Ir1 C19 64.05(12) . .
C23 Ir1 C19 37.35(13) . .
C20 Ir1 C19 37.73(12) . .
C21 Ir1 C19 62.64(11) . .
C2 C1 C6 115.9(3) . .
C2 C1 Ir1 128.0(2) . .
C6 C1 Ir1 116.04(19) . .
C3 C2 C1 121.2(3) . .
C3 C2 H2 119.4 . .
C1 C2 H2 119.4 . .
C4 C3 C2 121.6(3) . .
C4 C3 H3 119.2 . .
C2 C3 H3 119.2 . .
C5 C4 C3 119.0(3) . .
C5 C4 H4 120.5 . .
C3 C4 H4 120.5 . .
C4 C5 C6 119.7(3) . .
C4 C5 H5 120.1 . .
C6 C5 H5 120.1 . .
C5 C6 C1 122.5(3) . .
C5 C6 C7 124.5(3) . .
C1 C6 C7 112.8(2) . .
O1 C7 N1 120.5(2) . .
O1 C7 C6 117.9(2) . .
N1 C7 C6 121.5(2) . .
C7 O1 Ir1 115.09(17) . .
C7 N1 C8 127.2(2) . .
C7 N1 H1 116.4 . .
C8 N1 H1 116.4 . .
N1 C8 C9 110.0(2) . .
N1 C8 C10 110.0(2) . .
C9 C8 C10 111.0(3) . .
N1 C8 C11 106.1(2) . .
C9 C8 C11 110.2(3) . .
C10 C8 C11 109.5(3) . .
C8 C9 H9A 109.5 . .
C8 C9 H9B 109.5 . .
H9A C9 H9B 109.5 . .
C8 C9 H9C 109.5 . .
H9A C9 H9C 109.5 . .
H9B C9 H9C 109.5 . .
C8 C10 H10A 109.5 . .
C8 C10 H10B 109.5 . .
H10A C10 H10B 109.5 . .
C8 C10 H10C 109.5 . .
H10A C10 H10C 109.5 . .
H10B C10 H10C 109.5 . .
C8 C11 H11A 109.5 . .
C8 C11 H11B 109.5 . .
H11A C11 H11B 109.5 . .
C8 C11 H11C 109.5 . .
H11A C11 H11C 109.5 . .
H11B C11 H11C 109.5 . .
C13 C12 C17 115.9(3) . .
C13 C12 Ir1 120.5(2) . .
C17 C12 Ir1 123.3(2) . .
C14 C13 C12 122.4(3) . .
C14 C13 H13 118.8 . .
C12 C13 H13 118.8 . .
C15 C14 C13 119.9(3) . .
C15 C14 H14 120.1 . .
C13 C14 H14 120.1 . .
C16 C15 C14 119.3(3) . .
C16 C15 C18 120.6(3) . .
C14 C15 C18 120.1(3) . .
C15 C16 C17 120.2(3) . .
C15 C16 H16 119.9 . .
C17 C16 H16 119.9 . .
C16 C17 C12 122.3(3) . .
C16 C17 H17 118.9 . .
C12 C17 H17 118.9 . .
F1 C18 F3 106.7(3) . .
F1 C18 F2 105.9(3) . .
F3 C18 F2 102.7(3) . .
F1 C18 C15 114.2(3) . .
F3 C18 C15 113.7(3) . .
F2 C18 C15 112.6(3) . .
C23 C19 C20 106.9(3) . .
C23 C19 C24 126.8(3) . .
C20 C19 C24 126.2(3) . .
C23 C19 Ir1 69.97(17) . .
C20 C19 Ir1 70.89(16) . .
C24 C19 Ir1 127.1(2) . .
C21 C20 C19 109.4(3) . .
C21 C20 C25 127.2(3) . .
C19 C20 C25 123.4(3) . .
C21 C20 Ir1 71.84(16) . .
C19 C20 Ir1 71.37(16) . .
C25 C20 Ir1 124.4(2) . .
C20 C21 C22 107.7(3) . .
C20 C21 C26 127.6(3) . .
C22 C21 C26 124.7(3) . .
C20 C21 Ir1 71.53(16) . .
C22 C21 Ir1 67.40(15) . .
C26 C21 Ir1 126.4(2) . .
C23 C22 C21 107.1(3) . .
C23 C22 C27 125.7(3) . .
C21 C22 C27 125.8(3) . .
C23 C22 Ir1 72.73(17) . .
C21 C22 Ir1 74.00(16) . .
C27 C22 Ir1 129.3(2) . .
C19 C23 C22 108.6(3) . .
C19 C23 C28 126.1(3) . .
C22 C23 C28 125.2(3) . .
C19 C23 Ir1 72.68(17) . .
C22 C23 Ir1 68.58(16) . .
C28 C23 Ir1 125.5(2) . .
C19 C24 H24A 109.5 . .
C19 C24 H24B 109.5 . .
H24A C24 H24B 109.5 . .
C19 C24 H24C 109.5 . .
H24A C24 H24C 109.5 . .
H24B C24 H24C 109.5 . .
C20 C25 H25A 109.5 . .
C20 C25 H25B 109.5 . .
H25A C25 H25B 109.5 . .
C20 C25 H25C 109.5 . .
H25A C25 H25C 109.5 . .
H25B C25 H25C 109.5 . .
C21 C26 H26A 109.5 . .
C21 C26 H26B 109.5 . .
H26A C26 H26B 109.5 . .
C21 C26 H26C 109.5 . .
H26A C26 H26C 109.5 . .
H26B C26 H26C 109.5 . .
C22 C27 H27A 109.5 . .
C22 C27 H27B 109.5 . .
H27A C27 H27B 109.5 . .
C22 C27 H27C 109.5 . .
H27A C27 H27C 109.5 . .
H27B C27 H27C 109.5 . .
C23 C28 H28A 109.5 . .
C23 C28 H28B 109.5 . .
H28A C28 H28B 109.5 . .
C23 C28 H28C 109.5 . .
H28A C28 H28C 109.5 . .
H28B C28 H28C 109.5 . .

loop_
_geom_bond_atom_site_label_1
_geom_bond_atom_site_label_2
_geom_bond_distance
_geom_bond_site_symmetry_2
Ir1 C1 2.028(3) .
Ir1 C12 2.050(3) .
Ir1 O1 2.1362(19) .
Ir1 C22 2.145(3) .
Ir1 C23 2.200(3) .
Ir1 C20 2.230(3) .
Ir1 C21 2.234(3) .
Ir1 C19 2.236(3) .
C1 C2 1.403(4) .
C1 C6 1.411(4) .
C2 C3 1.391(4) .
C2 H2 0.9400 .
C3 C4 1.379(5) .
C3 H3 0.9400 .
C4 C5 1.377(4) .
C4 H4 0.9400 .
C5 C6 1.399(4) .
C5 H5 0.9400 .
C6 C7 1.475(4) .
C7 O1 1.269(3) .
C7 N1 1.333(3) .
N1 C8 1.486(4) .
N1 H1 0.8700 .
C8 C9 1.525(4) .
C8 C10 1.526(4) .
C8 C11 1.527(4) .
C9 H9A 0.9700 .
C9 H9B 0.9700 .
C9 H9C 0.9700 .
C10 H10A 0.9700 .
C10 H10B 0.9700 .
C10 H10C 0.9700 .
C11 H11A 0.9700 .
C11 H11B 0.9700 .
C11 H11C 0.9700 .
C12 C13 1.398(4) .
C12 C17 1.400(4) .
C13 C14 1.390(4) .
C13 H13 0.9400 .
C14 C15 1.387(4) .
C14 H14 0.9400 .
C15 C16 1.380(5) .
C15 C18 1.493(4) .
C16 C17 1.389(4) .
C16 H16 0.9400 .
C17 H17 0.9400 .
C18 F1 1.312(4) .
C18 F3 1.325(4) .
C18 F2 1.339(4) .
C19 C23 1.421(5) .
C19 C20 1.444(4) .
C19 C24 1.504(5) .
C20 C21 1.403(4) .
C20 C25 1.508(5) .
C21 C22 1.450(4) .
C21 C26 1.502(4) .
C22 C23 1.441(5) .
C22 C27 1.499(4) .
C23 C28 1.499(5) .
C24 H24A 0.9700 .
C24 H24B 0.9700 .
C24 H24C 0.9700 .
C25 H25A 0.9700 .
C25 H25B 0.9700 .
C25 H25C 0.9700 .
C26 H26A 0.9700 .
C26 H26B 0.9700 .
C26 H26C 0.9700 .
C27 H27A 0.9700 .
C27 H27B 0.9700 .
C27 H27C 0.9700 .
C28 H28A 0.9700 .
C28 H28B 0.9700 .
C28 H28C 0.9700 .

loop_
_geom_torsion_atom_site_label_1
_geom_torsion_atom_site_label_2
_geom_torsion_atom_site_label_3
_geom_torsion_atom_site_label_4
_geom_torsion
_geom_torsion_site_symmetry_1
_geom_torsion_site_symmetry_2
_geom_torsion_site_symmetry_3
_geom_torsion_site_symmetry_4
C12 Ir1 C1 C2 -98.1(3) . . . .
O1 Ir1 C1 C2 176.0(3) . . . .
C22 Ir1 C1 C2 14.8(3) . . . .
C23 Ir1 C1 C2 -5.7(4) . . . .
C20 Ir1 C1 C2 84.2(3) . . . .
C21 Ir1 C1 C2 54.1(3) . . . .
C19 Ir1 C1 C2 72.7(5) . . . .
C12 Ir1 C1 C6 85.3(2) . . . .
O1 Ir1 C1 C6 -0.54(19) . . . .
C22 Ir1 C1 C6 -161.8(2) . . . .
C23 Ir1 C1 C6 177.73(19) . . . .
C20 Ir1 C1 C6 -92.3(2) . . . .
C21 Ir1 C1 C6 -122.5(2) . . . .
C19 Ir1 C1 C6 -103.9(4) . . . .
C6 C1 C2 C3 2.3(4) . . . .
Ir1 C1 C2 C3 -174.2(2) . . . .
C1 C2 C3 C4 -2.5(5) . . . .
C2 C3 C4 C5 0.8(5) . . . .
C3 C4 C5 C6 0.9(5) . . . .
C4 C5 C6 C1 -0.9(4) . . . .
C4 C5 C6 C7 175.2(3) . . . .
C2 C1 C6 C5 -0.7(4) . . . .
Ir1 C1 C6 C5 176.3(2) . . . .
C2 C1 C6 C7 -177.2(2) . . . .
Ir1 C1 C6 C7 -0.2(3) . . . .
C5 C6 C7 O1 -174.9(3) . . . .
C1 C6 C7 O1 1.5(3) . . . .
C5 C6 C7 N1 3.6(4) . . . .
C1 C6 C7 N1 180.0(2) . . . .
N1 C7 O1 Ir1 179.53(19) . . . .
C6 C7 O1 Ir1 -2.0(3) . . . .
C1 Ir1 O1 C7 1.40(19) . . . .
C12 Ir1 O1 C7 -87.80(19) . . . .
C22 Ir1 O1 C7 110.5(3) . . . .
C23 Ir1 O1 C7 -177.00(19) . . . .
C20 Ir1 O1 C7 125.9(2) . . . .
C21 Ir1 O1 C7 96.8(2) . . . .
C19 Ir1 O1 C7 163.83(19) . . . .
O1 C7 N1 C8 3.4(4) . . . .
C6 C7 N1 C8 -175.1(2) . . . .
C7 N1 C8 C9 -62.9(4) . . . .
C7 N1 C8 C10 59.7(4) . . . .
C7 N1 C8 C11 178.0(3) . . . .
C1 Ir1 C12 C13 -126.4(2) . . . .
O1 Ir1 C12 C13 -48.3(2) . . . .
C22 Ir1 C12 C13 125.4(2) . . . .
C23 Ir1 C12 C13 91.0(3) . . . .
C20 Ir1 C12 C13 50.1(3) . . . .
C21 Ir1 C12 C13 123.9(3) . . . .
C19 Ir1 C12 C13 56.5(3) . . . .
C1 Ir1 C12 C17 59.8(3) . . . .
O1 Ir1 C12 C17 137.9(3) . . . .
C22 Ir1 C12 C17 -48.4(3) . . . .
C23 Ir1 C12 C17 -82.8(3) . . . .
C20 Ir1 C12 C17 -123.7(3) . . . .
C21 Ir1 C12 C17 -50.0(4) . . . .
C19 Ir1 C12 C17 -117.3(3) . . . .
C17 C12 C13 C14 0.8(5) . . . .
Ir1 C12 C13 C14 -173.5(2) . . . .
C12 C13 C14 C15 -0.3(5) . . . .
C13 C14 C15 C16 0.1(5) . . . .
C13 C14 C15 C18 179.3(3) . . . .
C14 C15 C16 C17 -0.3(5) . . . .
C18 C15 C16 C17 -179.5(3) . . . .
C15 C16 C17 C12 0.8(5) . . . .
C13 C12 C17 C16 -1.0(5) . . . .
Ir1 C12 C17 C16 173.1(3) . . . .
C16 C15 C18 F1 85.1(5) . . . .
C14 C15 C18 F1 -94.0(4) . . . .
C16 C15 C18 F3 -152.0(3) . . . .
C14 C15 C18 F3 28.8(5) . . . .
C16 C15 C18 F2 -35.7(4) . . . .
C14 C15 C18 F2 145.1(3) . . . .
C1 Ir1 C19 C23 -101.6(4) . . . .
C12 Ir1 C19 C23 68.7(2) . . . .
O1 Ir1 C19 C23 159.32(17) . . . .
C22 Ir1 C19 C23 -37.53(18) . . . .
C20 Ir1 C19 C23 -117.0(3) . . . .
C21 Ir1 C19 C23 -80.9(2) . . . .
C1 Ir1 C19 C20 15.5(5) . . . .
C12 Ir1 C19 C20 -174.24(17) . . . .
O1 Ir1 C19 C20 -83.64(18) . . . .
C22 Ir1 C19 C20 79.51(19) . . . .
C23 Ir1 C19 C20 117.0(3) . . . .
C21 Ir1 C19 C20 36.13(18) . . . .
C1 Ir1 C19 C24 136.9(4) . . . .
C12 Ir1 C19 C24 -52.8(4) . . . .
O1 Ir1 C19 C24 37.8(4) . . . .
C22 Ir1 C19 C24 -159.1(4) . . . .
C23 Ir1 C19 C24 -121.5(4) . . . .
C20 Ir1 C19 C24 121.4(4) . . . .
C21 Ir1 C19 C24 157.6(4) . . . .
C23 C19 C20 C21 -1.1(3) . . . .
C24 C19 C20 C21 175.3(3) . . . .
Ir1 C19 C20 C21 -62.1(2) . . . .
C23 C19 C20 C25 -179.5(3) . . . .
C24 C19 C20 C25 -3.1(5) . . . .
Ir1 C19 C20 C25 119.5(3) . . . .
C23 C19 C20 Ir1 61.0(2) . . . .
C24 C19 C20 Ir1 -122.6(3) . . . .
C1 Ir1 C20 C21 -55.7(2) . . . .
C12 Ir1 C20 C21 128.5(2) . . . .
O1 Ir1 C20 C21 -136.93(17) . . . .
C22 Ir1 C20 C21 37.54(18) . . . .
C23 Ir1 C20 C21 81.16(19) . . . .
C19 Ir1 C20 C21 118.6(3) . . . .
C1 Ir1 C20 C19 -174.38(17) . . . .
C12 Ir1 C20 C19 9.9(3) . . . .
O1 Ir1 C20 C19 104.42(18) . . . .
C22 Ir1 C20 C19 -81.1(2) . . . .
C23 Ir1 C20 C19 -37.49(18) . . . .
C21 Ir1 C20 C19 -118.6(3) . . . .
C1 Ir1 C20 C25 67.4(3) . . . .
C12 Ir1 C20 C25 -108.3(3) . . . .
O1 Ir1 C20 C25 -13.8(3) . . . .
C22 Ir1 C20 C25 160.7(4) . . . .
C23 Ir1 C20 C25 -155.7(4) . . . .
C21 Ir1 C20 C25 123.2(4) . . . .
C19 Ir1 C20 C25 -118.2(4) . . . .
C19 C20 C21 C22 4.0(3) . . . .
C25 C20 C21 C22 -177.7(3) . . . .
Ir1 C20 C21 C22 -57.88(19) . . . .
C19 C20 C21 C26 -175.9(3) . . . .
C25 C20 C21 C26 2.4(5) . . . .
Ir1 C20 C21 C26 122.2(3) . . . .
C19 C20 C21 Ir1 61.8(2) . . . .
C25 C20 C21 Ir1 -119.8(3) . . . .
C1 Ir1 C21 C20 136.63(18) . . . .
C12 Ir1 C21 C20 -116.8(3) . . . .
O1 Ir1 C21 C20 53.8(2) . . . .
C22 Ir1 C21 C20 -119.1(3) . . . .
C23 Ir1 C21 C20 -79.3(2) . . . .
C19 Ir1 C21 C20 -37.21(18) . . . .
C1 Ir1 C21 C22 -104.31(18) . . . .
C12 Ir1 C21 C22 2.3(3) . . . .
O1 Ir1 C21 C22 172.89(16) . . . .
C23 Ir1 C21 C22 39.71(18) . . . .
C20 Ir1 C21 C22 119.1(3) . . . .
C19 Ir1 C21 C22 81.86(19) . . . .
C1 Ir1 C21 C26 13.1(3) . . . .
C12 Ir1 C21 C26 119.7(3) . . . .
O1 Ir1 C21 C26 -69.7(3) . . . .
C22 Ir1 C21 C26 117.4(4) . . . .
C23 Ir1 C21 C26 157.1(4) . . . .
C20 Ir1 C21 C26 -123.5(4) . . . .
C19 Ir1 C21 C26 -160.7(4) . . . .
C20 C21 C22 C23 -5.3(3) . . . .
C26 C21 C22 C23 174.7(3) . . . .
Ir1 C21 C22 C23 -65.72(19) . . . .
C20 C21 C22 C27 -172.3(3) . . . .
C26 C21 C22 C27 7.6(5) . . . .
Ir1 C21 C22 C27 127.2(3) . . . .
C20 C21 C22 Ir1 60.5(2) . . . .
C26 C21 C22 Ir1 -119.6(3) . . . .
C1 Ir1 C22 C23 -160.13(18) . . . .
C12 Ir1 C22 C23 -64.6(2) . . . .
O1 Ir1 C22 C23 95.6(3) . . . .
C20 Ir1 C22 C23 78.5(2) . . . .
C21 Ir1 C22 C23 114.1(3) . . . .
C19 Ir1 C22 C23 36.24(19) . . . .
C1 Ir1 C22 C21 85.72(18) . . . .
C12 Ir1 C22 C21 -178.79(16) . . . .
O1 Ir1 C22 C21 -18.6(4) . . . .
C23 Ir1 C22 C21 -114.1(3) . . . .
C20 Ir1 C22 C21 -35.65(17) . . . .
C19 Ir1 C22 C21 -77.91(19) . . . .
C1 Ir1 C22 C27 -37.8(4) . . . .
C12 Ir1 C22 C27 57.7(4) . . . .
O1 Ir1 C22 C27 -142.1(3) . . . .
C23 Ir1 C22 C27 122.3(4) . . . .
C20 Ir1 C22 C27 -159.2(4) . . . .
C21 Ir1 C22 C27 -123.5(4) . . . .
C19 Ir1 C22 C27 158.6(4) . . . .
C20 C19 C23 C22 -2.2(3) . . . .
C24 C19 C23 C22 -178.6(3) . . . .
Ir1 C19 C23 C22 59.4(2) . . . .
C20 C19 C23 C28 176.7(3) . . . .
C24 C19 C23 C28 0.3(5) . . . .
Ir1 C19 C23 C28 -121.7(3) . . . .
C20 C19 C23 Ir1 -61.6(2) . . . .
C24 C19 C23 Ir1 122.0(3) . . . .
C21 C22 C23 C19 4.6(3) . . . .
C27 C22 C23 C19 171.7(3) . . . .
Ir1 C22 C23 C19 -62.0(2) . . . .
C21 C22 C23 C28 -174.3(3) . . . .
C27 C22 C23 C28 -7.2(5) . . . .
Ir1 C22 C23 C28 119.1(3) . . . .
C21 C22 C23 Ir1 66.58(19) . . . .
C27 C22 C23 Ir1 -126.4(3) . . . .
C1 Ir1 C23 C19 151.12(19) . . . .
C12 Ir1 C23 C19 -118.01(19) . . . .
O1 Ir1 C23 C19 -31.5(3) . . . .
C22 Ir1 C23 C19 118.8(3) . . . .
C20 Ir1 C23 C19 37.87(18) . . . .
C21 Ir1 C23 C19 79.2(2) . . . .
C1 Ir1 C23 C22 32.3(3) . . . .
C12 Ir1 C23 C22 123.17(19) . . . .
O1 Ir1 C23 C22 -150.29(17) . . . .
C20 Ir1 C23 C22 -80.95(19) . . . .
C21 Ir1 C23 C22 -39.62(18) . . . .
C19 Ir1 C23 C22 -118.8(3) . . . .
C1 Ir1 C23 C28 -86.4(4) . . . .
C12 Ir1 C23 C28 4.4(3) . . . .
O1 Ir1 C23 C28 91.0(4) . . . .
C22 Ir1 C23 C28 -118.7(4) . . . .
C20 Ir1 C23 C28 160.3(4) . . . .
C21 Ir1 C23 C28 -158.3(4) . . . .
C19 Ir1 C23 C28 122.5(4) . . . .
